data_7053636
loop_
_publ_author_name
'Barys, Maciej'
'Ciunik, Zbigniew'
'Drabent, Krzysztof'
'Kwiecie\'n, Anna'

_publ_section_title
;
 Stable hemiaminals containing a triazole ring
;
_journal_issue 11
_journal_name_full 'New Journal of Chemistry'
_journal_page_first 2605
_journal_paper_doi 10.1039/c0nj00346h
_journal_volume 34
_journal_year 2010
_chemical_formula_moiety 'C9 H9 N5 O3'
_chemical_formula_sum 'C9 H9 N5 O3'
_chemical_formula_weight 235.21
_chemical_name_common (2-nitrophenyl)(4H-1,2,4-triazole-4-ylamino)methanol
_chemical_name_systematic
;
(2-nitrophenyl)(4H-1,2,4-triazole-4-ylamino)methanol
;
_space_group_IT_number 14
_symmetry_cell_setting monoclinic
_symmetry_space_group_name_Hall '-P 2ybc'
_symmetry_space_group_name_H-M 'P 1 21/c 1'
_atom_sites_solution_hydrogens geom
_atom_sites_solution_primary direct
_atom_sites_solution_secondary difmap
_audit_creation_method SHELXL-97
_cell_angle_alpha 90.00
_cell_angle_beta 105.27(2)
_cell_angle_gamma 90.00
_cell_formula_units_Z 4
_cell_length_a 11.591(4)
_cell_length_b 10.437(4)
_cell_length_c 8.892(3)
_cell_measurement_reflns_used 2995
_cell_measurement_temperature 100(2)
_cell_measurement_theta_max 30.00
_cell_measurement_theta_min 3.24
_cell_volume 1037.7(6)
_computing_structure_refinement 'SHELXL-97 (Sheldrick, 1997)'
_computing_structure_solution 'SHELXS-97 (Sheldrick, 1990)'
_diffrn_ambient_temperature 100(2)
_diffrn_measured_fraction_theta_full 0.998
_diffrn_measured_fraction_theta_max 0.990
_diffrn_measurement_device_type KM4-CCD
_diffrn_measurement_method /w
_diffrn_radiation_monochromator graphite
_diffrn_radiation_source 'fine-focus sealed tube'
_diffrn_radiation_type MoK\a
_diffrn_radiation_wavelength 0.71073
_diffrn_reflns_av_R_equivalents 0.0976
_diffrn_reflns_av_sigmaI/netI 0.1046
_diffrn_reflns_limit_h_max 16
_diffrn_reflns_limit_h_min -16
_diffrn_reflns_limit_k_max 14
_diffrn_reflns_limit_k_min -11
_diffrn_reflns_limit_l_max 11
_diffrn_reflns_limit_l_min -12
_diffrn_reflns_number 13472
_diffrn_reflns_theta_full 25.00
_diffrn_reflns_theta_max 30.00
_diffrn_reflns_theta_min 3.24
_exptl_absorpt_coefficient_mu 0.117
_exptl_absorpt_correction_type none
_exptl_crystal_colour yellow
_exptl_crystal_density_diffrn 1.506
_exptl_crystal_density_method 'not measured'
_exptl_crystal_description plates
_exptl_crystal_F_000 488
_exptl_crystal_size_max 0.23
_exptl_crystal_size_mid 0.15
_exptl_crystal_size_min 0.12
_refine_diff_density_max 0.327
_refine_diff_density_min -0.283
_refine_diff_density_rms 0.069
_refine_ls_extinction_method none
_refine_ls_goodness_of_fit_ref 1.188
_refine_ls_hydrogen_treatment refall
_refine_ls_matrix_type full
_refine_ls_number_parameters 190
_refine_ls_number_reflns 2995
_refine_ls_number_restraints 0
_refine_ls_restrained_S_all 1.188
_refine_ls_R_factor_all 0.1246
_refine_ls_R_factor_gt 0.0689
_refine_ls_shift/su_max 0.000
_refine_ls_shift/su_mean 0.000
_refine_ls_structure_factor_coef Fsqd
_refine_ls_weighting_details 'calc w=1/[\s^2^(Fo^2^)+(0.0588P)^2^+0.0000P] where P=(Fo^2^+2Fc^2^)/3'
_refine_ls_weighting_scheme calc
_refine_ls_wR_factor_gt 0.1275
_refine_ls_wR_factor_ref 0.1450
_reflns_number_gt 2067
_reflns_number_total 2995
_reflns_threshold_expression >2sigma(I)
_cod_data_source_file c0nj00346h.txt
_cod_data_source_block 1
_cod_depositor_comments
;
The following automatic conversions were performed:

'_symmetry_cell_setting' value 'Monoclinic' changed to 'monoclinic'
according to /home/saulius/struct/CIF-dictionaries/cif_core.dic
dictionary named 'cif_core.dic' version 2.4.2 from 2011-04-26.

Automatic conversion script
Id: cif_fix_values 1891 2012-01-12 08:04:46Z andrius 
;
_cod_original_sg_symbol_H-M P21/c
_cod_database_code 7053636

loop_
_symmetry_equiv_pos_as_xyz
'x, y, z'
'-x, y+1/2, -z+1/2'
'-x, -y, -z'
'x, -y-1/2, z-1/2'

loop_
_atom_site_label
_atom_site_type_symbol
_atom_site_fract_x
_atom_site_fract_y
_atom_site_fract_z
_atom_site_U_iso_or_equiv
_atom_site_adp_type
_atom_site_occupancy
_atom_site_symmetry_multiplicity
_atom_site_calc_flag
O1 O 0.57788(15) 0.00362(15) 0.6647(2) 0.0569(5) Uani 1 1 d
O2 O 0.45580(17) 0.15069(19) 0.6857(3) 0.0922(7) Uani 1 1 d
O14 O 0.84523(13) 0.04740(13) 0.44265(16) 0.0376(4) Uani 1 1 d
N1 N 0.94422(16) -0.30810(15) 0.7133(2) 0.0428(4) Uani 1 1 d
N2 N 0.84649(16) -0.32142(15) 0.7747(2) 0.0440(5) Uani 1 1 d
N3 N 0.86181(13) -0.12066(13) 0.71656(17) 0.0299(4) Uani 1 1 d
N4 N 0.83432(15) 0.01134(13) 0.70396(19) 0.0305(4) Uani 1 1 d
H40 H 0.9015(19) 0.0517(18) 0.729(2) 0.029(5) Uiso 1 1 d
N5 N 0.54881(16) 0.11582(18) 0.6574(2) 0.0468(5) Uani 1 1 d
H41 H 0.836(3) -0.027(3) 0.387(3) 0.074(8) Uiso 1 1 d
C1 C 0.72339(16) 0.18226(16) 0.5565(2) 0.0283(4) Uani 1 1 d
C2 C 0.62446(17) 0.21430(18) 0.6114(2) 0.0333(4) Uani 1 1 d
C3 C 0.5911(2) 0.3400(2) 0.6265(3) 0.0441(5) Uani 1 1 d
H3 H 0.523(2) 0.354(2) 0.671(3) 0.058(7) Uiso 1 1 d
C4 C 0.6569(2) 0.4384(2) 0.5888(3) 0.0469(6) Uani 1 1 d
H4 H 0.635(2) 0.529(3) 0.600(3) 0.069(8) Uiso 1 1 d
C5 C 0.7542(2) 0.41064(19) 0.5336(3) 0.0445(5) Uani 1 1 d
H5 H 0.799(2) 0.476(2) 0.507(3) 0.050(6) Uiso 1 1 d
C6 C 0.7861(2) 0.28485(18) 0.5163(2) 0.0369(5) Uani 1 1 d
H6 H 0.853(2) 0.265(2) 0.476(2) 0.044(6) Uiso 1 1 d
C14 C 0.77014(17) 0.04720(16) 0.5440(2) 0.0285(4) Uani 1 1 d
H14 H 0.7040(17) -0.0140(17) 0.508(2) 0.025(5) Uiso 1 1 d
C1T C 0.94990(18) -0.18720(18) 0.6785(3) 0.0377(5) Uani 1 1 d
H1T H 1.007(2) -0.152(2) 0.638(3) 0.052(7) Uiso 1 1 d
C2T C 0.8002(2) -0.20838(19) 0.7756(3) 0.0421(5) Uani 1 1 d
H2T H 0.731(2) -0.189(2) 0.805(3) 0.054(7) Uiso 1 1 d

loop_
_atom_site_aniso_label
_atom_site_aniso_U_11
_atom_site_aniso_U_22
_atom_site_aniso_U_33
_atom_site_aniso_U_23
_atom_site_aniso_U_13
_atom_site_aniso_U_12
O1 0.0520(10) 0.0505(10) 0.0763(12) 0.0074(8) 0.0313(9) -0.0077(8)
O2 0.0629(12) 0.0808(13) 0.159(2) -0.0230(13) 0.0754(14) -0.0067(10)
O14 0.0505(8) 0.0290(7) 0.0417(8) -0.0065(6) 0.0273(7) -0.0034(6)
N1 0.0444(10) 0.0277(8) 0.0592(12) 0.0080(7) 0.0191(8) 0.0064(7)
N2 0.0504(11) 0.0278(8) 0.0585(12) 0.0102(8) 0.0227(9) -0.0004(7)
N3 0.0331(8) 0.0211(7) 0.0380(9) 0.0025(6) 0.0138(7) -0.0002(6)
N4 0.0350(9) 0.0193(7) 0.0377(9) 0.0005(6) 0.0108(7) -0.0017(7)
N5 0.0343(9) 0.0560(12) 0.0548(12) -0.0095(9) 0.0200(9) -0.0060(8)
C1 0.0327(9) 0.0262(9) 0.0268(9) 0.0006(7) 0.0092(7) 0.0016(7)
C2 0.0298(9) 0.0374(10) 0.0324(10) -0.0017(8) 0.0077(8) 0.0016(8)
C3 0.0378(11) 0.0472(12) 0.0473(13) -0.0072(9) 0.0112(10) 0.0131(10)
C4 0.0588(14) 0.0319(11) 0.0489(13) -0.0012(9) 0.0121(11) 0.0161(10)
C5 0.0654(15) 0.0266(10) 0.0450(13) 0.0045(8) 0.0209(11) 0.0022(10)
C6 0.0469(12) 0.0289(9) 0.0405(11) 0.0027(8) 0.0213(9) 0.0037(8)
C14 0.0329(10) 0.0225(8) 0.0339(10) -0.0001(7) 0.0153(8) -0.0024(7)
C1T 0.0353(11) 0.0296(10) 0.0528(13) 0.0079(9) 0.0195(9) 0.0051(8)
C2T 0.0484(12) 0.0293(10) 0.0563(14) 0.0087(9) 0.0273(11) -0.0003(9)

loop_
_atom_type_symbol
_atom_type_description
_atom_type_scat_dispersion_real
_atom_type_scat_dispersion_imag
_atom_type_scat_source
C C 0.0033 0.0016 'International Tables Vol C Tables 4.2.6.8 and 6.1.1.4'
H H 0.0000 0.0000 'International Tables Vol C Tables 4.2.6.8 and 6.1.1.4'
N N 0.0061 0.0033 'International Tables Vol C Tables 4.2.6.8 and 6.1.1.4'
O O 0.0106 0.0060 'International Tables Vol C Tables 4.2.6.8 and 6.1.1.4'

loop_
_geom_angle_atom_site_label_1
_geom_angle_atom_site_label_2
_geom_angle_atom_site_label_3
_geom_angle
C14 O14 H41 110.2(17)
C1T N1 N2 106.72(15)
C2T N2 N1 107.03(15)
C2T N3 C1T 105.14(16)
C2T N3 N4 124.15(16)
C1T N3 N4 130.70(15)
N3 N4 C14 111.81(13)
N3 N4 H40 106.7(12)
C14 N4 H40 108.3(13)
O1 N5 O2 121.44(19)
O1 N5 C2 120.59(16)
O2 N5 C2 117.96(19)
C6 C1 C2 115.88(16)
C6 C1 C14 118.23(16)
C2 C1 C14 125.83(16)
C3 C2 C1 122.35(18)
C3 C2 N5 115.58(17)
C1 C2 N5 122.07(16)
C4 C3 C2 119.9(2)
C4 C3 H3 122.8(13)
C2 C3 H3 117.1(14)
C3 C4 C5 119.38(19)
C3 C4 H4 121.1(16)
C5 C4 H4 119.5(16)
C4 C5 C6 120.5(2)
C4 C5 H5 120.2(14)
C6 C5 H5 119.2(14)
C5 C6 C1 121.92(19)
C5 C6 H6 121.0(13)
C1 C6 H6 117.1(12)
O14 C14 N4 112.29(15)
O14 C14 C1 109.66(13)
N4 C14 C1 105.33(14)
O14 C14 H14 110.6(11)
N4 C14 H14 107.6(11)
C1 C14 H14 111.3(10)
N1 C1T N3 110.43(17)
N1 C1T H1T 124.5(14)
N3 C1T H1T 125.0(14)
N2 C2T N3 110.66(18)
N2 C2T H2T 126.1(14)
N3 C2T H2T 123.1(14)

loop_
_geom_bond_atom_site_label_1
_geom_bond_atom_site_label_2
_geom_bond_distance
O1 N5 1.216(2)
O2 N5 1.225(2)
O14 C14 1.408(2)
O14 H41 0.92(3)
N1 C1T 1.305(2)
N1 N2 1.388(2)
N2 C2T 1.297(3)
N3 C2T 1.349(2)
N3 C1T 1.350(2)
N3 N4 1.412(2)
N4 C14 1.469(2)
N4 H40 0.86(2)
N5 C2 1.477(3)
C1 C6 1.392(3)
C1 C2 1.400(3)
C1 C14 1.525(2)
C2 C3 1.384(3)
C3 C4 1.371(3)
C3 H3 0.99(2)
C4 C5 1.374(3)
C4 H4 0.99(3)
C5 C6 1.383(3)
C5 H5 0.93(2)
C6 H6 0.96(2)
C14 H14 0.985(19)
C1T H1T 0.91(2)
C2T H2T 0.93(2)

loop_
_geom_torsion_atom_site_label_1
_geom_torsion_atom_site_label_2
_geom_torsion_atom_site_label_3
_geom_torsion_atom_site_label_4
_geom_torsion
C1T N1 N2 C2T -0.9(2)
C2T N3 N4 C14 -101.7(2)
C1T N3 N4 C14 79.3(2)
C6 C1 C2 C3 -0.5(3)
C14 C1 C2 C3 176.69(18)
C6 C1 C2 N5 179.56(17)
C14 C1 C2 N5 -3.2(3)
O1 N5 C2 C3 -171.9(2)
O2 N5 C2 C3 9.0(3)
O1 N5 C2 C1 8.0(3)
O2 N5 C2 C1 -171.1(2)
C1 C2 C3 C4 -0.9(3)
N5 C2 C3 C4 179.05(19)
C2 C3 C4 C5 1.2(3)
C3 C4 C5 C6 -0.2(3)
C4 C5 C6 C1 -1.3(3)
C2 C1 C6 C5 1.6(3)
C14 C1 C6 C5 -175.84(19)
N3 N4 C14 O14 -72.85(18)
N3 N4 C14 C1 167.86(14)
C6 C1 C14 O14 -20.6(2)
C2 C1 C14 O14 162.23(17)
C6 C1 C14 N4 100.41(18)
C2 C1 C14 N4 -76.7(2)
N2 N1 C1T N3 1.0(2)
C2T N3 C1T N1 -0.7(2)
N4 N3 C1T N1 178.41(18)
N1 N2 C2T N3 0.5(2)
C1T N3 C2T N2 0.1(2)
N4 N3 C2T N2 -179.10(17)
